data_1511548
loop_
_publ_author_name
'Benesovsky, F.'
'Nowotny, H.'
'Rogl, P.'

_publ_section_title
;
 Ueber einige Komplexboride mit Platinmetallen
;
_journal_name_full 'Monatshefte fuer Chemie (-108,1977)'
_journal_page_first 965
_journal_page_last 989
_journal_volume 103
_journal_year 1972
_chemical_formula_sum 'B5 Ir3 W2'
_chemical_name_systematic 'W2 Ir3 B5'
_space_group_IT_number 71
_symmetry_space_group_name_Hall '-I 2 2'
_symmetry_space_group_name_H-M 'I m m m'
_cell_angle_alpha 90
_cell_angle_beta 90
_cell_angle_gamma 90
_cell_formula_units_Z 2
_cell_length_a 4.715
_cell_length_b 15.707
_cell_length_c 2.875
_cell_volume 212.918
_citation_journal_id_ASTM MOCHAP
_cod_data_source_file boron4-x_186.cif
_cod_data_source_block B5Ir3W2
_cod_original_cell_volume 212.9182
_cod_database_code 1511548

loop_
_symmetry_equiv_pos_as_xyz
x,y,z
-x,-y,z
x,-y,-z
-x,y,-z
-x,-y,-z
x,y,-z
-x,y,z
x,-y,z
x+1/2,y+1/2,z+1/2
-x+1/2,-y+1/2,z+1/2
x+1/2,-y+1/2,-z+1/2
-x+1/2,y+1/2,-z+1/2
-x+1/2,-y+1/2,-z+1/2
x+1/2,y+1/2,-z+1/2
-x+1/2,y+1/2,z+1/2
x+1/2,-y+1/2,z+1/2

loop_
_atom_site_label
_atom_site_type_symbol
_atom_site_fract_x
_atom_site_fract_y
_atom_site_fract_z
_atom_site_occupancy
_atom_site_U_iso_or_equiv
Ir2 Ir 0 0.4055 0.5 1 0.0
B2 B 0.151 0.5 0 0.5 0.0
Ir1 Ir 0 0 0 1 0.0
W1 W 0 0.1514 0.5 1 0.0
B1 B 0.2878 0.22 0 1 0.0
